data_4326570
loop_
_publ_author_name
'Treffly B. Ditri'
'Curtis E. Moore'
'Arnold L. Rheingold'
'Joshua S. Figueroa'

_publ_section_title
;
 Oxidative Decarbonylation of m-Terphenyl Isocyanide Complexes of
 Molybdenum and Tungsten: Precursors to Low-Coordinate Isocyanide
 Complexes
;
_journal_name_full 'Inorganic Chemistry'
_journal_page_first 10448
_journal_page_last 10459
_journal_paper_doi 10.1021/ic2015868
_journal_volume 50
_journal_year 2011
_chemical_formula_sum 'C68 H82 I2 Mo N2 O3'
_chemical_formula_weight 1325.10
_chemical_name_common MoI2(THF)(CO)2(CNArDipp2)2
_chemical_name_systematic
; 
 ? 
;
_space_group_IT_number 61
_symmetry_cell_setting orthorhombic
_symmetry_space_group_name_Hall '-P 2ac 2ab'
_symmetry_space_group_name_H-M 'P b c a'
_atom_sites_solution_hydrogens geom
_atom_sites_solution_primary direct
_atom_sites_solution_secondary difmap
_audit_creation_method SHELXL-97
_cell_angle_alpha 90.00
_cell_angle_beta 90.00
_cell_angle_gamma 90.00
_cell_formula_units_Z 8
_cell_length_a 27.6865(9)
_cell_length_b 17.4569(6)
_cell_length_c 29.1280(10)
_cell_measurement_reflns_used 9910
_cell_measurement_temperature 100(2)
_cell_measurement_theta_max 64.85
_cell_measurement_theta_min 3.03
_cell_volume 14078.2(8)
_computing_cell_refinement 'Bruker SAINT'
_computing_data_collection 'Bruker APEX2'
_computing_data_reduction 'Bruker SAINT'
_computing_molecular_graphics 'Bruker SHELXTL'
_computing_publication_material 'Bruker SHELXTL'
_computing_structure_refinement 'SHELXL-97 (Sheldrick, 2008)'
_computing_structure_solution 'SHELXS-97 (Sheldrick, 2008)'
_diffrn_ambient_temperature 100(2)
_diffrn_measured_fraction_theta_full 0.998
_diffrn_measured_fraction_theta_max 0.967
_diffrn_measurement_device_type 'Bruker APEX-II CCD'
_diffrn_measurement_method '\f and \w scans'
_diffrn_radiation_monochromator graphite
_diffrn_radiation_source 'fine-focus sealed tube'
_diffrn_radiation_type CuK\a
_diffrn_radiation_wavelength 1.54178
_diffrn_reflns_av_R_equivalents 0.0811
_diffrn_reflns_av_sigmaI/netI 0.0525
_diffrn_reflns_limit_h_max 21
_diffrn_reflns_limit_h_min -31
_diffrn_reflns_limit_k_max 20
_diffrn_reflns_limit_k_min -19
_diffrn_reflns_limit_l_max 33
_diffrn_reflns_limit_l_min -31
_diffrn_reflns_number 68065
_diffrn_reflns_theta_full 60.00
_diffrn_reflns_theta_max 65.24
_diffrn_reflns_theta_min 3.36
_exptl_absorpt_coefficient_mu 8.718
_exptl_absorpt_correction_T_max 0.3969
_exptl_absorpt_correction_T_min 0.3360
_exptl_absorpt_correction_type multi-scan
_exptl_absorpt_process_details SADABS
_exptl_crystal_colour brown
_exptl_crystal_density_diffrn 1.250
_exptl_crystal_description block
_exptl_crystal_F_000 5408
_exptl_crystal_size_max 0.16
_exptl_crystal_size_mid 0.14
_exptl_crystal_size_min 0.13
_platon_squeeze_details
; 
SQUEEZE was employed to account for severely disordered molecules of THF 
(C4H8O).  A total of 302 electrons in a solvent accessible void of 
1765.7 Ang^3 were accounted for.  This corresponds to roughly 8 
disordered molecules of THF per unit cell. 
;
_refine_diff_density_max 3.062
_refine_diff_density_min -1.620
_refine_diff_density_rms 0.108
_refine_ls_extinction_method none
_refine_ls_goodness_of_fit_ref 1.054
_refine_ls_hydrogen_treatment constr
_refine_ls_matrix_type full
_refine_ls_number_parameters 701
_refine_ls_number_reflns 11666
_refine_ls_number_restraints 0
_refine_ls_restrained_S_all 1.054
_refine_ls_R_factor_all 0.0770
_refine_ls_R_factor_gt 0.0569
_refine_ls_shift/su_max 0.002
_refine_ls_shift/su_mean 0.000
_refine_ls_structure_factor_coef Fsqd
_refine_ls_weighting_details 'calc w=1/[\s^2^(Fo^2^)+(0.0999P)^2^+0.0000P] where P=(Fo^2^+2Fc^2^)/3'
_refine_ls_weighting_scheme calc
_refine_ls_wR_factor_gt 0.1500
_refine_ls_wR_factor_ref 0.1627
_reflns_number_gt 8703
_reflns_number_total 11666
_reflns_threshold_expression >2sigma(I)
_cod_data_source_file ic2015868_si_001_05.cif
_cod_data_source_block MoI2(THF)(CO)2(CNArDipp2)2
_cod_database_code 4326570

loop_
_symmetry_equiv_pos_as_xyz
'x, y, z'
'-x+1/2, -y, z+1/2'
'-x, y+1/2, -z+1/2'
'x+1/2, -y+1/2, -z'
'-x, -y, -z'
'x-1/2, y, -z-1/2'
'x, -y-1/2, z-1/2'
'-x-1/2, y-1/2, z'

loop_
_atom_site_label
_atom_site_type_symbol
_atom_site_fract_x
_atom_site_fract_y
_atom_site_fract_z
_atom_site_U_iso_or_equiv
_atom_site_adp_type
_atom_site_occupancy
_atom_site_symmetry_multiplicity
_atom_site_calc_flag
_atom_site_refinement_flags
_atom_site_disorder_assembly
_atom_site_disorder_group
Mo1 Mo 0.587187(15) 0.74498(2) 0.111705(14) 0.02877(13) Uani 1 1 d . A 1
I1 I 0.535433(18) 0.60512(2) 0.123848(15) 0.05259(15) Uani 1 1 d . A 1
I2 I 0.609214(18) 0.88562(3) 0.066462(17) 0.05941(16) Uani 1 1 d . A 1
N1 N 0.51311(15) 0.8582(2) 0.16669(14) 0.0265(9) Uani 1 1 d . A 1
N2 N 0.67092(16) 0.6384(3) 0.06506(14) 0.0290(10) Uani 1 1 d . A 1
O1 O 0.6044(3) 0.6888(4) 0.21218(18) 0.0829(18) Uani 1 1 d . A 1
O2 O 0.6837(2) 0.8088(4) 0.1529(3) 0.091(2) Uani 1 1 d . A 1
O3 O 0.54075(13) 0.7412(2) 0.05050(13) 0.0327(8) Uani 1 1 d . A 1
C1 C 0.53676(18) 0.8161(3) 0.14618(17) 0.0284(11) Uani 1 1 d . A 1
C2 C 0.6393(2) 0.6753(3) 0.07901(18) 0.0314(12) Uani 1 1 d . A 1
C3 C 0.5988(3) 0.7086(4) 0.1750(2) 0.0559(18) Uani 1 1 d . A 1
C4 C 0.6471(3) 0.7870(4) 0.1371(3) 0.0567(18) Uani 1 1 d . A 1
C5 C 0.4888(2) 0.9109(3) 0.19445(17) 0.0294(11) Uani 1 1 d . A 1
C6 C 0.5084(2) 0.9287(3) 0.23761(19) 0.0362(13) Uani 1 1 d . A 1
C7 C 0.4838(3) 0.9801(4) 0.2648(2) 0.0518(17) Uani 1 1 d . A 1
H20 H 0.4958 0.9923 0.2945 0.062 Uiso 1 1 calc R A 1
C8 C 0.4422(3) 1.0140(4) 0.2494(2) 0.0534(18) Uani 1 1 d . A 1
H13 H 0.4263 1.0507 0.2682 0.064 Uiso 1 1 calc R A 1
C9 C 0.4228(2) 0.9958(4) 0.2069(2) 0.0487(16) Uani 1 1 d . A 1
H40 H 0.3936 1.0189 0.1970 0.058 Uiso 1 1 calc R A 1
C10 C 0.4466(2) 0.9432(3) 0.17858(18) 0.0329(12) Uani 1 1 d . A 1
C11 C 0.4252(2) 0.9228(3) 0.13283(19) 0.0351(13) Uani 1 1 d . A 1
C12 C 0.3986(2) 0.8548(4) 0.1288(2) 0.0422(14) Uani 1 1 d . A 1
C13 C 0.3774(2) 0.8391(5) 0.0865(2) 0.0519(17) Uani 1 1 d . A 1
H33 H 0.3593 0.7933 0.0828 0.062 Uiso 1 1 calc R A 1
C14 C 0.3822(3) 0.8888(5) 0.0496(3) 0.063(2) Uani 1 1 d . A 1
H46 H 0.3669 0.8772 0.0212 0.076 Uiso 1 1 calc R A 1
C15 C 0.4089(3) 0.9542(5) 0.0539(3) 0.0592(19) Uani 1 1 d . A 1
H26 H 0.4126 0.9873 0.0282 0.071 Uiso 1 1 calc R A 1
C16 C 0.4307(2) 0.9728(4) 0.0955(2) 0.0436(14) Uani 1 1 d . A 1
C17 C 0.5532(2) 0.8900(4) 0.25439(19) 0.0385(14) Uani 1 1 d . A 1
C18 C 0.5494(3) 0.8224(4) 0.2794(2) 0.0473(16) Uani 1 1 d . A 1
C19 C 0.5920(3) 0.7897(5) 0.2963(3) 0.061(2) Uani 1 1 d . A 1
H50 H 0.5904 0.7436 0.3135 0.073 Uiso 1 1 calc R A 1
C20 C 0.6357(3) 0.8228(5) 0.2884(3) 0.063(2) Uani 1 1 d . A 1
H42 H 0.6641 0.8000 0.3005 0.075 Uiso 1 1 calc R A 1
C21 C 0.6391(3) 0.8886(6) 0.2632(3) 0.066(2) Uani 1 1 d . A 1
H47 H 0.6700 0.9105 0.2576 0.080 Uiso 1 1 calc R A 1
C22 C 0.5979(2) 0.9242(4) 0.2456(2) 0.0489(17) Uani 1 1 d . A 1
C23 C 0.3419(3) 0.8108(6) 0.1896(4) 0.086(3) Uani 1 1 d . A 1
H58A H 0.3344 0.8654 0.1927 0.130 Uiso 1 1 calc R A 1
H58B H 0.3415 0.7866 0.2199 0.130 Uiso 1 1 calc R A 1
H58C H 0.3178 0.7864 0.1698 0.130 Uiso 1 1 calc R A 1
C24 C 0.3917(2) 0.8017(4) 0.1682(3) 0.0526(17) Uani 1 1 d . A 1
H36 H 0.4161 0.8153 0.1922 0.063 Uiso 1 1 calc R A 1
C25 C 0.4000(4) 0.7178(5) 0.1548(4) 0.094(3) Uani 1 1 d . A 1
H53A H 0.3783 0.7040 0.1296 0.141 Uiso 1 1 calc R A 1
H53B H 0.3935 0.6848 0.1813 0.141 Uiso 1 1 calc R A 1
H53C H 0.4336 0.7110 0.1449 0.141 Uiso 1 1 calc R A 1
C26 C 0.4317(4) 1.1170(5) 0.0926(5) 0.096(3) Uani 1 1 d . A 1
H31A H 0.4158 1.1162 0.0625 0.143 Uiso 1 1 calc R A 1
H31B H 0.4534 1.1613 0.0944 0.143 Uiso 1 1 calc R A 1
H31C H 0.4072 1.1208 0.1168 0.143 Uiso 1 1 calc R A 1
C27 C 0.4601(3) 1.0452(5) 0.0989(3) 0.063(2) Uani 1 1 d . A 1
H22 H 0.4738 1.0468 0.1307 0.076 Uiso 1 1 calc R A 1
C28 C 0.5037(4) 1.0460(7) 0.0654(6) 0.128(5) Uani 1 1 d . A 1
H63A H 0.5274 1.0076 0.0751 0.193 Uiso 1 1 calc R A 1
H63B H 0.5187 1.0969 0.0657 0.193 Uiso 1 1 calc R A 1
H63C H 0.4925 1.0342 0.0343 0.193 Uiso 1 1 calc R A 1
C29 C 0.4853(4) 0.8004(8) 0.3383(4) 0.105(4) Uani 1 1 d . A 1
H65A H 0.5077 0.7751 0.3595 0.157 Uiso 1 1 calc R A 1
H65B H 0.4527 0.7800 0.3429 0.157 Uiso 1 1 calc R A 1
H65C H 0.4853 0.8556 0.3442 0.157 Uiso 1 1 calc R A 1
C30 C 0.5011(3) 0.7856(5) 0.2895(3) 0.064(2) Uani 1 1 d . A 1
H44 H 0.4769 0.8113 0.2692 0.077 Uiso 1 1 calc R A 1
C31 C 0.4995(5) 0.7007(6) 0.2780(5) 0.112(4) Uani 1 1 d . A 1
H59A H 0.5220 0.6728 0.2979 0.168 Uiso 1 1 calc R A 1
H59B H 0.5088 0.6932 0.2458 0.168 Uiso 1 1 calc R A 1
H59C H 0.4667 0.6812 0.2828 0.168 Uiso 1 1 calc R A 1
C32 C 0.6109(6) 1.0649(6) 0.2520(4) 0.121(5) Uani 1 1 d . A 1
H62A H 0.5857 1.0666 0.2756 0.181 Uiso 1 1 calc R A 1
H62B H 0.6109 1.1131 0.2347 0.181 Uiso 1 1 calc R A 1
H62C H 0.6424 1.0577 0.2667 0.181 Uiso 1 1 calc R A 1
C33 C 0.6014(3) 1.0004(5) 0.2203(3) 0.064(2) Uani 1 1 d . A 1
H32 H 0.5697 1.0101 0.2050 0.077 Uiso 1 1 calc R A 1
C34 C 0.6403(5) 0.9996(7) 0.1834(4) 0.128(5) Uani 1 1 d . A 1
H60A H 0.6381 1.0464 0.1650 0.193 Uiso 1 1 calc R A 1
H60B H 0.6357 0.9549 0.1635 0.193 Uiso 1 1 calc R A 1
H60C H 0.6722 0.9968 0.1979 0.193 Uiso 1 1 calc R A 1
C35 C 0.7084(2) 0.5919(3) 0.05078(19) 0.0332(12) Uani 1 1 d . A 1
C36 C 0.7075(2) 0.5631(3) 0.00578(19) 0.0341(12) Uani 1 1 d . A 1
C37 C 0.7439(2) 0.5138(4) -0.0076(2) 0.0435(15) Uani 1 1 d . A 1
H16 H 0.7434 0.4925 -0.0376 0.052 Uiso 1 1 calc R A 1
C38 C 0.7806(3) 0.4953(4) 0.0219(2) 0.0538(18) Uani 1 1 d . A 1
H43 H 0.8053 0.4614 0.0121 0.065 Uiso 1 1 calc R A 1
C39 C 0.7820(2) 0.5255(4) 0.0657(2) 0.0505(17) Uani 1 1 d . A 1
H10 H 0.8077 0.5117 0.0856 0.061 Uiso 1 1 calc R A 1
C40 C 0.7466(2) 0.5754(3) 0.0813(2) 0.0360(13) Uani 1 1 d . A 1
C41 C 0.7509(2) 0.6128(4) 0.1269(2) 0.0432(15) Uani 1 1 d . A 1
C42 C 0.7756(3) 0.6826(5) 0.1295(3) 0.0576(19) Uani 1 1 d . A 1
C43 C 0.7799(4) 0.7176(5) 0.1719(3) 0.075(2) Uani 1 1 d . A 1
H54 H 0.7974 0.7642 0.1745 0.090 Uiso 1 1 calc R A 1
C44 C 0.7593(4) 0.6856(6) 0.2100(3) 0.084(3) Uani 1 1 d . A 1
H38 H 0.7611 0.7117 0.2386 0.101 Uiso 1 1 calc R A 1
C45 C 0.7361(3) 0.6165(5) 0.2075(3) 0.067(2) Uani 1 1 d . A 1
H45 H 0.7227 0.5948 0.2346 0.080 Uiso 1 1 calc R A 1
C46 C 0.7317(2) 0.5770(4) 0.1661(2) 0.0502(17) Uani 1 1 d . A 1
C47 C 0.6675(2) 0.5823(3) -0.02680(18) 0.0348(13) Uani 1 1 d . A 1
C48 C 0.6317(2) 0.5284(4) -0.0352(2) 0.0433(15) Uani 1 1 d . A 1
C49 C 0.5978(3) 0.5435(5) -0.0701(3) 0.061(2) Uani 1 1 d . A 1
H35 H 0.5732 0.5071 -0.0768 0.073 Uiso 1 1 calc R A 1
C50 C 0.6002(3) 0.6109(6) -0.0945(3) 0.066(2) Uani 1 1 d . A 1
H41 H 0.5775 0.6203 -0.1183 0.079 Uiso 1 1 calc R A 1
C51 C 0.6346(3) 0.6645(5) -0.0848(2) 0.0548(18) Uani 1 1 d . A 1
H39 H 0.6350 0.7111 -0.1017 0.066 Uiso 1 1 calc R A 1
C52 C 0.6695(2) 0.6522(4) -0.0506(2) 0.0404(14) Uani 1 1 d . A 1
C53 C 0.8524(4) 0.7196(10) 0.0893(5) 0.137(6) Uani 1 1 d . A 1
H67A H 0.8658 0.7456 0.0624 0.205 Uiso 1 1 calc R A 1
H67B H 0.8639 0.6665 0.0901 0.205 Uiso 1 1 calc R A 1
H67C H 0.8629 0.7462 0.1173 0.205 Uiso 1 1 calc R A 1
C54 C 0.7977(3) 0.7205(5) 0.0867(3) 0.070(2) Uani 1 1 d . A 1
H37 H 0.7882 0.6888 0.0596 0.084 Uiso 1 1 calc R A 1
C55 C 0.7790(5) 0.7998(6) 0.0787(4) 0.109(4) Uani 1 1 d . A 1
H66A H 0.7879 0.8325 0.1047 0.164 Uiso 1 1 calc R A 1
H66B H 0.7438 0.7983 0.0757 0.164 Uiso 1 1 calc R A 1
H66C H 0.7932 0.8205 0.0505 0.164 Uiso 1 1 calc R A 1
C56 C 0.7206(7) 0.4494(8) 0.2041(6) 0.169(8) Uani 1 1 d . A 1
H64A H 0.7083 0.4726 0.2324 0.253 Uiso 1 1 calc R A 1
H64B H 0.7557 0.4433 0.2063 0.253 Uiso 1 1 calc R A 1
H64C H 0.7056 0.3991 0.1997 0.253 Uiso 1 1 calc R A 1
C57 C 0.7088(3) 0.4999(5) 0.1642(3) 0.063(2) Uani 1 1 d . A 1
H15 H 0.7212 0.4739 0.1360 0.076 Uiso 1 1 calc R A 1
C58 C 0.6562(4) 0.5017(8) 0.1605(8) 0.194(11) Uani 1 1 d . A 1
H68A H 0.6430 0.5366 0.1837 0.291 Uiso 1 1 calc R A 1
H68B H 0.6433 0.4501 0.1656 0.291 Uiso 1 1 calc R A 1
H68C H 0.6469 0.5195 0.1299 0.291 Uiso 1 1 calc R A 1
C59 C 0.7489(3) 0.7074(6) -0.0736(5) 0.112(4) Uani 1 1 d . A 1
H57A H 0.7636 0.6564 -0.0718 0.167 Uiso 1 1 calc R A 1
H57B H 0.7729 0.7462 -0.0653 0.167 Uiso 1 1 calc R A 1
H57C H 0.7375 0.7167 -0.1050 0.167 Uiso 1 1 calc R A 1
C60 C 0.7067(3) 0.7116(4) -0.0408(3) 0.0559(18) Uani 1 1 d . A 1
H25 H 0.7198 0.7004 -0.0095 0.067 Uiso 1 1 calc R A 1
C61 C 0.6883(3) 0.7926(5) -0.0397(4) 0.078(3) Uani 1 1 d . A 1
H55A H 0.6760 0.8066 -0.0701 0.117 Uiso 1 1 calc R A 1
H55B H 0.7147 0.8273 -0.0312 0.117 Uiso 1 1 calc R A 1
H55C H 0.6622 0.7967 -0.0171 0.117 Uiso 1 1 calc R A 1
C62 C 0.6319(5) 0.3845(5) -0.0378(4) 0.094(3) Uani 1 1 d . A 1
H56A H 0.6329 0.3386 -0.0185 0.140 Uiso 1 1 calc R A 1
H56B H 0.6615 0.3877 -0.0561 0.140 Uiso 1 1 calc R A 1
H56C H 0.6039 0.3816 -0.0584 0.140 Uiso 1 1 calc R A 1
C63 C 0.6276(3) 0.4548(4) -0.0078(3) 0.0587(18) Uani 1 1 d . A 1
H49 H 0.6553 0.4538 0.0143 0.070 Uiso 1 1 calc R A 1
C64 C 0.5818(4) 0.4509(6) 0.0200(4) 0.100(4) Uani 1 1 d . A 1
H51A H 0.5821 0.4911 0.0434 0.150 Uiso 1 1 calc R A 1
H51B H 0.5795 0.4007 0.0348 0.150 Uiso 1 1 calc R A 1
H51C H 0.5539 0.4583 -0.0003 0.150 Uiso 1 1 calc R A 1
C65 C 0.5509(3) 0.6991(5) 0.0089(2) 0.061(2) Uani 1 1 d . A 1
H27A H 0.5543 0.6438 0.0159 0.073 Uiso 1 1 calc R A 1
H27B H 0.5816 0.7173 -0.0048 0.073 Uiso 1 1 calc R A 1
C66 C 0.5115(3) 0.7112(6) -0.0228(3) 0.079(3) Uani 1 1 d . A 1
H52A H 0.4973 0.6615 -0.0320 0.095 Uiso 1 1 calc R A 1
H52B H 0.5233 0.7376 -0.0507 0.095 Uiso 1 1 calc R A 1
C67 C 0.4750(3) 0.7588(5) 0.0008(3) 0.066(2) Uani 1 1 d . A 1
H48A H 0.4687 0.8059 -0.0171 0.080 Uiso 1 1 calc R A 1
H48B H 0.4443 0.7300 0.0038 0.080 Uiso 1 1 calc R A 1
C68 C 0.4939(2) 0.7784(5) 0.0462(2) 0.0548(18) Uani 1 1 d . A 1
H14A H 0.4974 0.8346 0.0492 0.066 Uiso 1 1 calc R A 1
H14B H 0.4717 0.7600 0.0704 0.066 Uiso 1 1 calc R A 1

loop_
_atom_site_aniso_label
_atom_site_aniso_U_11
_atom_site_aniso_U_22
_atom_site_aniso_U_33
_atom_site_aniso_U_23
_atom_site_aniso_U_13
_atom_site_aniso_U_12
Mo1 0.0300(2) 0.0280(2) 0.0283(2) -0.00357(16) 0.00218(17) 0.00465(18)
I1 0.0683(3) 0.0411(2) 0.0484(3) 0.01163(17) -0.0050(2) -0.0136(2)
I2 0.0630(3) 0.0476(3) 0.0676(3) 0.0085(2) 0.0087(2) -0.0195(2)
N1 0.026(2) 0.028(2) 0.025(2) -0.0056(18) 0.0016(18) 0.003(2)
N2 0.032(3) 0.029(2) 0.026(2) -0.0014(18) 0.0000(18) 0.008(2)
O1 0.135(5) 0.076(4) 0.037(3) 0.004(3) -0.021(3) 0.003(4)
O2 0.059(4) 0.106(5) 0.109(5) -0.024(4) -0.028(3) -0.011(4)
O3 0.031(2) 0.0324(19) 0.0342(19) -0.0031(16) 0.0008(15) 0.0038(17)
C1 0.023(3) 0.034(3) 0.028(3) 0.003(2) -0.003(2) -0.009(2)
C2 0.036(3) 0.031(3) 0.028(3) 0.006(2) -0.003(2) 0.001(3)
C3 0.083(5) 0.041(4) 0.043(4) -0.008(3) -0.009(3) 0.010(4)
C4 0.047(4) 0.054(4) 0.069(5) -0.010(4) -0.003(4) 0.005(4)
C5 0.032(3) 0.032(3) 0.025(3) -0.001(2) 0.002(2) 0.001(2)
C6 0.040(3) 0.039(3) 0.029(3) -0.007(2) 0.002(2) -0.002(3)
C7 0.060(4) 0.057(4) 0.038(3) -0.020(3) 0.008(3) -0.004(4)
C8 0.059(4) 0.053(4) 0.048(4) -0.020(3) 0.010(3) 0.014(4)
C9 0.046(4) 0.045(4) 0.055(4) -0.011(3) 0.008(3) 0.016(3)
C10 0.037(3) 0.032(3) 0.029(3) -0.004(2) 0.002(2) 0.002(3)
C11 0.033(3) 0.039(3) 0.034(3) -0.003(2) 0.002(2) 0.007(3)
C12 0.033(3) 0.047(4) 0.046(3) 0.000(3) -0.001(3) 0.004(3)
C13 0.035(3) 0.061(4) 0.060(4) -0.009(3) -0.011(3) -0.001(3)
C14 0.054(4) 0.088(6) 0.047(4) -0.016(4) -0.026(3) 0.015(4)
C15 0.059(4) 0.071(5) 0.048(4) 0.007(4) -0.010(3) 0.017(4)
C16 0.038(3) 0.049(4) 0.043(3) 0.002(3) -0.006(3) 0.010(3)
C17 0.042(3) 0.049(4) 0.025(3) -0.015(2) -0.004(2) 0.005(3)
C18 0.062(4) 0.047(4) 0.033(3) -0.008(3) -0.009(3) 0.004(3)
C19 0.078(6) 0.055(4) 0.050(4) -0.003(3) -0.023(4) 0.014(4)
C20 0.056(5) 0.086(6) 0.047(4) -0.005(4) -0.019(3) 0.018(4)
C21 0.049(4) 0.105(7) 0.045(4) -0.010(4) -0.007(3) 0.010(4)
C22 0.040(4) 0.069(5) 0.038(3) -0.003(3) -0.006(3) 0.002(3)
C23 0.073(6) 0.099(7) 0.087(7) 0.006(6) 0.023(5) -0.006(6)
C24 0.047(4) 0.048(4) 0.062(4) 0.005(3) -0.005(3) -0.019(3)
C25 0.129(9) 0.055(5) 0.098(7) 0.013(5) 0.027(6) 0.003(6)
C26 0.106(8) 0.046(5) 0.135(10) 0.003(5) 0.012(7) 0.010(5)
C27 0.075(5) 0.058(5) 0.057(4) 0.016(4) -0.011(4) -0.008(4)
C28 0.092(8) 0.080(8) 0.213(16) 0.001(9) 0.059(9) -0.016(7)
C29 0.086(7) 0.144(11) 0.084(7) -0.001(7) 0.017(6) -0.030(7)
C30 0.073(5) 0.061(5) 0.058(4) 0.013(4) -0.016(4) -0.018(4)
C31 0.146(10) 0.068(6) 0.122(9) 0.010(6) -0.017(8) -0.045(7)
C32 0.214(15) 0.055(6) 0.093(8) -0.011(5) -0.012(8) 0.026(8)
C33 0.048(4) 0.078(6) 0.068(5) 0.012(4) -0.013(4) -0.021(4)
C34 0.204(14) 0.083(8) 0.098(8) 0.001(6) 0.067(9) -0.041(9)
C35 0.035(3) 0.034(3) 0.031(3) -0.001(2) -0.001(2) 0.008(3)
C36 0.038(3) 0.031(3) 0.033(3) 0.003(2) -0.002(2) 0.003(3)
C37 0.046(4) 0.045(3) 0.040(3) -0.011(3) -0.002(3) 0.017(3)
C38 0.049(4) 0.059(4) 0.053(4) -0.011(3) 0.000(3) 0.028(4)
C39 0.045(4) 0.056(4) 0.050(4) -0.004(3) -0.010(3) 0.024(3)
C40 0.033(3) 0.039(3) 0.037(3) -0.005(2) -0.007(2) 0.015(3)
C41 0.043(3) 0.045(4) 0.042(3) -0.011(3) -0.006(3) 0.019(3)
C42 0.058(4) 0.056(4) 0.059(4) -0.008(3) -0.020(3) 0.011(4)
C43 0.100(7) 0.067(5) 0.058(5) -0.019(4) -0.023(5) -0.004(5)
C44 0.111(7) 0.089(7) 0.052(5) -0.028(5) -0.027(5) 0.026(6)
C45 0.080(6) 0.082(6) 0.039(4) -0.007(4) -0.008(4) 0.016(5)
C46 0.047(4) 0.067(5) 0.036(3) -0.004(3) -0.005(3) 0.018(4)
C47 0.038(3) 0.040(3) 0.026(3) -0.005(2) 0.004(2) 0.007(3)
C48 0.045(4) 0.049(4) 0.036(3) -0.004(3) -0.001(3) 0.007(3)
C49 0.056(4) 0.077(6) 0.050(4) -0.013(4) -0.014(3) -0.006(4)
C50 0.060(5) 0.096(7) 0.041(4) 0.007(4) -0.008(3) 0.013(5)
C51 0.057(4) 0.068(5) 0.040(4) 0.012(3) 0.001(3) 0.011(4)
C52 0.042(3) 0.044(3) 0.035(3) 0.005(3) -0.001(3) 0.014(3)
C53 0.073(7) 0.195(17) 0.142(12) 0.025(11) 0.011(7) 0.011(9)
C54 0.078(6) 0.063(5) 0.068(5) -0.004(4) -0.005(4) -0.013(4)
C55 0.139(10) 0.075(7) 0.114(9) 0.025(6) 0.014(8) 0.001(7)
C56 0.240(19) 0.083(8) 0.183(16) 0.039(10) -0.109(14) -0.004(11)
C57 0.063(5) 0.078(5) 0.047(4) -0.004(4) 0.007(3) 0.010(4)
C58 0.069(7) 0.092(9) 0.42(3) 0.114(15) -0.035(12) -0.014(7)
C59 0.069(6) 0.076(7) 0.190(13) -0.012(8) 0.061(7) 0.004(6)
C60 0.048(4) 0.055(4) 0.064(4) 0.015(3) -0.006(3) 0.004(4)
C61 0.086(6) 0.051(5) 0.098(7) -0.004(4) 0.015(5) 0.002(5)
C62 0.145(10) 0.049(5) 0.086(7) -0.009(4) 0.017(7) 0.002(6)
C63 0.064(5) 0.053(4) 0.059(4) -0.005(3) -0.002(4) -0.012(4)
C64 0.140(10) 0.068(6) 0.092(7) 0.000(5) 0.047(7) -0.009(6)
C65 0.059(4) 0.091(6) 0.032(3) -0.018(3) -0.011(3) 0.026(4)
C66 0.061(5) 0.117(8) 0.059(5) -0.029(5) -0.017(4) 0.013(5)
C67 0.051(4) 0.085(6) 0.064(5) -0.008(4) -0.019(4) 0.015(4)
C68 0.041(4) 0.075(5) 0.048(4) -0.013(3) -0.012(3) 0.019(4)

loop_
_atom_type_symbol
_atom_type_description
_atom_type_scat_dispersion_real
_atom_type_scat_dispersion_imag
_atom_type_scat_source
C C 0.0181 0.0091 'International Tables Vol C Tables 4.2.6.8 and 6.1.1.4'
H H 0.0000 0.0000 'International Tables Vol C Tables 4.2.6.8 and 6.1.1.4'
N N 0.0311 0.0180 'International Tables Vol C Tables 4.2.6.8 and 6.1.1.4'
O O 0.0492 0.0322 'International Tables Vol C Tables 4.2.6.8 and 6.1.1.4'
Mo Mo -0.0483 2.7339 'International Tables Vol C Tables 4.2.6.8 and 6.1.1.4'
I I -0.3257 6.8362 'International Tables Vol C Tables 4.2.6.8 and 6.1.1.4'

loop_
_geom_angle_atom_site_label_1
_geom_angle_atom_site_label_2
_geom_angle_atom_site_label_3
_geom_angle
C4 Mo1 C3 68.2(3)
C4 Mo1 C2 78.9(3)
C3 Mo1 C2 97.1(3)
C4 Mo1 C1 99.2(3)
C3 Mo1 C1 81.6(3)
C2 Mo1 C1 178.0(2)
C4 Mo1 O3 144.4(3)
C3 Mo1 O3 147.4(3)
C2 Mo1 O3 90.93(17)
C1 Mo1 O3 90.96(16)
C4 Mo1 I2 70.8(2)
C3 Mo1 I2 132.3(2)
C2 Mo1 I2 98.13(14)
C1 Mo1 I2 81.72(14)
O3 Mo1 I2 77.09(10)
C4 Mo1 I1 134.3(2)
C3 Mo1 I1 72.0(2)
C2 Mo1 I1 84.60(15)
C1 Mo1 I1 96.39(14)
O3 Mo1 I1 77.34(10)
I2 Mo1 I1 154.32(2)
C1 N1 C5 173.8(5)
C2 N2 C35 176.6(5)
C65 O3 C68 109.2(5)
C65 O3 Mo1 125.5(4)
C68 O3 Mo1 125.3(3)
N1 C1 Mo1 173.5(4)
N2 C2 Mo1 172.8(5)
O1 C3 Mo1 177.9(7)
O2 C4 Mo1 176.9(7)
C10 C5 N1 118.9(5)
C10 C5 C6 122.5(5)
N1 C5 C6 118.6(5)
C7 C6 C5 118.0(6)
C7 C6 C17 121.1(5)
C5 C6 C17 120.9(5)
C8 C7 C6 120.5(6)
C8 C7 H20 119.8
C6 C7 H20 119.8
C7 C8 C9 121.2(6)
C7 C8 H13 119.4
C9 C8 H13 119.4
C8 C9 C10 119.7(6)
C8 C9 H40 120.1
C10 C9 H40 120.1
C5 C10 C9 118.0(5)
C5 C10 C11 122.4(5)
C9 C10 C11 119.6(5)
C12 C11 C16 121.3(6)
C12 C11 C10 118.8(5)
C16 C11 C10 119.8(6)
C13 C12 C11 117.5(6)
C13 C12 C24 120.4(6)
C11 C12 C24 122.0(6)
C14 C13 C12 121.5(7)
C14 C13 H33 119.2
C12 C13 H33 119.2
C15 C14 C13 120.2(6)
C15 C14 H46 119.9
C13 C14 H46 119.9
C14 C15 C16 120.7(7)
C14 C15 H26 119.7
C16 C15 H26 119.7
C15 C16 C11 118.8(7)
C15 C16 C27 119.2(7)
C11 C16 C27 122.0(6)
C18 C17 C22 121.9(6)
C18 C17 C6 119.3(6)
C22 C17 C6 118.8(6)
C17 C18 C19 117.6(7)
C17 C18 C30 122.1(6)
C19 C18 C30 120.3(7)
C20 C19 C18 121.2(7)
C20 C19 H50 119.4
C18 C19 H50 119.4
C19 C20 C21 120.7(7)
C19 C20 H42 119.7
C21 C20 H42 119.7
C20 C21 C22 120.9(8)
C20 C21 H47 119.5
C22 C21 H47 119.5
C17 C22 C21 117.7(7)
C17 C22 C33 121.4(6)
C21 C22 C33 120.8(7)
C12 C24 C23 111.5(7)
C12 C24 C25 112.3(7)
C23 C24 C25 109.9(7)
C12 C24 H36 107.7
C23 C24 H36 107.7
C25 C24 H36 107.7
C26 C27 C16 114.3(7)
C26 C27 C28 109.0(8)
C16 C27 C28 112.8(8)
C26 C27 H22 106.8
C16 C27 H22 106.8
C28 C27 H22 106.8
C29 C30 C18 111.6(7)
C29 C30 C31 111.5(9)
C18 C30 C31 113.4(8)
C29 C30 H44 106.6
C18 C30 H44 106.6
C31 C30 H44 106.6
C32 C33 C34 108.9(9)
C32 C33 C22 112.1(8)
C34 C33 C22 112.2(8)
C32 C33 H32 107.8
C34 C33 H32 107.8
C22 C33 H32 107.8
N2 C35 C36 118.5(5)
N2 C35 C40 119.5(5)
C36 C35 C40 122.0(5)
C37 C36 C35 118.2(5)
C37 C36 C47 120.0(5)
C35 C36 C47 121.7(5)
C38 C37 C36 120.7(6)
C38 C37 H16 119.7
C36 C37 H16 119.7
C37 C38 C39 120.7(6)
C37 C38 H43 119.6
C39 C38 H43 119.6
C38 C39 C40 121.5(6)
C38 C39 H10 119.3
C40 C39 H10 119.3
C39 C40 C35 116.7(5)
C39 C40 C41 120.9(5)
C35 C40 C41 122.3(5)
C42 C41 C46 121.8(6)
C42 C41 C40 118.1(6)
C46 C41 C40 120.1(6)
C43 C42 C41 118.3(8)
C43 C42 C54 120.0(8)
C41 C42 C54 121.6(7)
C44 C43 C42 120.7(9)
C44 C43 H54 119.7
C42 C43 H54 119.7
C43 C44 C45 120.7(8)
C43 C44 H38 119.6
C45 C44 H38 119.6
C44 C45 C46 121.6(8)
C44 C45 H45 119.2
C46 C45 H45 119.2
C45 C46 C41 116.8(7)
C45 C46 C57 121.1(7)
C41 C46 C57 122.1(6)
C48 C47 C52 122.0(5)
C48 C47 C36 119.3(5)
C52 C47 C36 118.6(5)
C47 C48 C49 118.5(6)
C47 C48 C63 122.3(6)
C49 C48 C63 119.2(7)
C50 C49 C48 120.0(7)
C50 C49 H35 120.0
C48 C49 H35 120.0
C51 C50 C49 120.9(7)
C51 C50 H41 119.6
C49 C50 H41 119.6
C50 C51 C52 121.4(7)
C50 C51 H39 119.3
C52 C51 H39 119.3
C51 C52 C47 117.2(6)
C51 C52 C60 120.3(6)
C47 C52 C60 122.5(5)
C55 C54 C53 111.2(10)
C55 C54 C42 112.7(8)
C53 C54 C42 110.6(8)
C55 C54 H37 107.4
C53 C54 H37 107.4
C42 C54 H37 107.4
C58 C57 C46 114.1(8)
C58 C57 C56 106.8(11)
C46 C57 C56 114.3(8)
C58 C57 H15 107.1
C46 C57 H15 107.1
C56 C57 H15 107.1
C52 C60 C61 115.1(6)
C52 C60 C59 112.3(7)
C61 C60 C59 108.8(7)
C52 C60 H25 106.7
C61 C60 H25 106.7
C59 C60 H25 106.7
C64 C63 C62 109.8(8)
C64 C63 C48 112.6(7)
C62 C63 C48 112.1(7)
C64 C63 H49 107.3
C62 C63 H49 107.3
C48 C63 H49 107.3
O3 C65 C66 108.3(6)
O3 C65 H27A 110.0
C66 C65 H27A 110.0
O3 C65 H27B 110.0
C66 C65 H27B 110.0
H27A C65 H27B 108.4
C65 C66 C67 107.6(7)
C65 C66 H52A 110.2
C67 C66 H52A 110.2
C65 C66 H52B 110.2
C67 C66 H52B 110.2
H52A C66 H52B 108.5
C68 C67 C66 107.8(6)
C68 C67 H48A 110.1
C66 C67 H48A 110.1
C68 C67 H48B 110.1
C66 C67 H48B 110.1
H48A C67 H48B 108.5
O3 C68 C67 107.0(6)
O3 C68 H14A 110.3
C67 C68 H14A 110.3
O3 C68 H14B 110.3
C67 C68 H14B 110.3
H14A C68 H14B 108.6

loop_
_geom_bond_atom_site_label_1
_geom_bond_atom_site_label_2
_geom_bond_distance
Mo1 C4 1.961(8)
Mo1 C3 1.977(7)
Mo1 C2 2.114(6)
Mo1 C1 2.121(6)
Mo1 O3 2.199(4)
Mo1 I2 2.8523(6)
Mo1 I1 2.8531(6)
N1 C1 1.151(7)
N1 C5 1.397(7)
N2 C2 1.160(7)
N2 C35 1.383(7)
O1 C3 1.147(9)
O2 C4 1.174(9)
O3 C65 1.444(7)
O3 C68 1.455(7)
C5 C10 1.378(8)
C5 C6 1.403(8)
C6 C7 1.377(9)
C6 C17 1.497(9)
C7 C8 1.373(10)
C7 H20 0.9500
C8 C9 1.385(10)
C8 H13 0.9500
C9 C10 1.399(8)
C9 H40 0.9500
C10 C11 1.501(8)
C11 C12 1.402(9)
C11 C16 1.403(9)
C12 C13 1.393(9)
C12 C24 1.488(10)
C13 C14 1.388(12)
C13 H33 0.9500
C14 C15 1.366(12)
C14 H46 0.9500
C15 C16 1.393(10)
C15 H26 0.9500
C16 C27 1.506(11)
C17 C18 1.391(9)
C17 C22 1.396(9)
C18 C19 1.400(10)
C18 C30 1.511(11)
C19 C20 1.360(12)
C19 H50 0.9500
C20 C21 1.366(13)
C20 H42 0.9500
C21 C22 1.399(10)
C21 H47 0.9500
C22 C33 1.524(11)
C23 C24 1.520(11)
C23 H58A 0.9800
C23 H58B 0.9800
C23 H58C 0.9800
C24 C25 1.533(12)
C24 H36 1.0000
C25 H53A 0.9800
C25 H53B 0.9800
C25 H53C 0.9800
C26 C27 1.492(12)
C26 H31A 0.9800
C26 H31B 0.9800
C26 H31C 0.9800
C27 C28 1.551(14)
C27 H22 1.0000
C28 H63A 0.9800
C28 H63B 0.9800
C28 H63C 0.9800
C29 C30 1.508(13)
C29 H65A 0.9800
C29 H65B 0.9800
C29 H65C 0.9800
C30 C31 1.522(13)
C30 H44 1.0000
C31 H59A 0.9800
C31 H59B 0.9800
C31 H59C 0.9800
C32 C33 1.478(13)
C32 H62A 0.9800
C32 H62B 0.9800
C32 H62C 0.9800
C33 C34 1.522(14)
C33 H32 1.0000
C34 H60A 0.9800
C34 H60B 0.9800
C34 H60C 0.9800
C35 C36 1.404(8)
C35 C40 1.412(8)
C36 C37 1.381(8)
C36 C47 1.496(8)
C37 C38 1.370(9)
C37 H16 0.9500
C38 C39 1.382(10)
C38 H43 0.9500
C39 C40 1.387(9)
C39 H10 0.9500
C40 C41 1.483(8)
C41 C42 1.401(11)
C41 C46 1.407(10)
C42 C43 1.382(11)
C42 C54 1.537(12)
C43 C44 1.368(14)
C43 H54 0.9500
C44 C45 1.370(14)
C44 H38 0.9500
C45 C46 1.393(10)
C45 H45 0.9500
C46 C57 1.489(12)
C47 C48 1.389(9)
C47 C52 1.404(9)
C48 C49 1.408(10)
C48 C63 1.516(10)
C49 C50 1.377(12)
C49 H35 0.9500
C50 C51 1.366(12)
C50 H41 0.9500
C51 C52 1.405(9)
C51 H39 0.9500
C52 C60 1.490(10)
C53 C54 1.517(14)
C53 H67A 0.9800
C53 H67B 0.9800
C53 H67C 0.9800
C54 C55 1.497(14)
C54 H37 1.0000
C55 H66A 0.9800
C55 H66B 0.9800
C55 H66C 0.9800
C56 C57 1.495(15)
C56 H64A 0.9800
C56 H64B 0.9800
C56 H64C 0.9800
C57 C58 1.460(14)
C57 H15 1.0000
C58 H68A 0.9800
C58 H68B 0.9800
C58 H68C 0.9800
C59 C60 1.510(12)
C59 H57A 0.9800
C59 H57B 0.9800
C59 H57C 0.9800
C60 C61 1.504(11)
C60 H25 1.0000
C61 H55A 0.9800
C61 H55B 0.9800
C61 H55C 0.9800
C62 C63 1.512(11)
C62 H56A 0.9800
C62 H56B 0.9800
C62 H56C 0.9800
C63 C64 1.506(13)
C63 H49 1.0000
C64 H51A 0.9800
C64 H51B 0.9800
C64 H51C 0.9800
C65 C66 1.446(10)
C65 H27A 0.9900
C65 H27B 0.9900
C66 C67 1.477(12)
C66 H52A 0.9900
C66 H52B 0.9900
C67 C68 1.464(10)
C67 H48A 0.9900
C67 H48B 0.9900
C68 H14A 0.9900
C68 H14B 0.9900

loop_
_platon_squeeze_void_nr
_platon_squeeze_void_average_x
_platon_squeeze_void_average_y
_platon_squeeze_void_average_z
_platon_squeeze_void_volume
_platon_squeeze_void_count_electrons
_platon_squeeze_void_content
1 0.060 0.129 0.357 13 1 ' '
2 0.060 0.371 0.857 13 1 ' '
3 0.115 0.316 0.289 25 2 ' '
4 0.115 0.183 0.789 25 2 ' '
5 0.254 0.046 0.155 181 34 ' '
6 0.254 0.454 0.655 181 34 ' '
7 0.246 0.546 0.155 181 34 ' '
8 0.246 0.954 0.655 181 34 ' '
9 0.385 0.816 0.289 25 2 ' '
10 0.385 0.683 0.789 25 2 ' '
11 0.440 0.629 0.357 13 1 ' '
12 0.440 0.871 0.857 13 1 ' '
13 0.560 0.129 0.143 13 1 ' '
14 0.560 0.371 0.643 13 1 ' '
15 0.615 0.316 0.211 25 2 ' '
16 0.615 0.183 0.710 25 2 ' '
17 0.754 0.046 0.345 181 34 ' '
18 0.754 0.454 0.845 181 34 ' '
19 0.746 0.546 0.345 181 34 ' '
20 0.746 0.954 0.845 181 34 ' '
21 0.885 0.816 0.211 25 2 ' '
22 0.885 0.684 0.710 25 2 ' '
23 0.940 0.629 0.143 13 1 ' '
24 0.940 0.871 0.643 13 1 ' '
